data_4508843
loop_
_publ_author_name
'Borkowski, Lauren A.'
'Cahill, Christopher L.'

_publ_section_title
;
 Crystal Engineering with the Uranyl Cation II. Mixed Aliphatic
 Carboxylate/Aromatic Pyridyl Coordination Polymers:&#x2009; Synthesis,
 Crystal Structures, and Sensitized Luminescence
;
_journal_issue 10
_journal_name_full 'Crystal Growth &amp; Design'
_journal_page_first 2248
_journal_paper_doi 10.1021/cg060330g
_journal_volume 6
_journal_year 2006
_chemical_formula_moiety 'C20 H24 N2 O9 U2'
_chemical_formula_sum 'C20 H24 N2 O9 U2'
_chemical_formula_weight 912.47
_chemical_name_systematic
;
 ?
;
_space_group_IT_number 14
_symmetry_cell_setting monoclinic
_symmetry_space_group_name_Hall '-P 2ybc'
_symmetry_space_group_name_H-M 'P 1 21/c 1'
_atom_sites_solution_hydrogens geom
_atom_sites_solution_primary direct
_atom_sites_solution_secondary difmap
_audit_creation_method SHELXL-97
_cell_angle_alpha 90.00
_cell_angle_beta 103.0970(10)
_cell_angle_gamma 90.00
_cell_formula_units_Z 4
_cell_length_a 8.4931(3)
_cell_length_b 26.2436(11)
_cell_length_c 10.7482(5)
_cell_measurement_temperature 298(2)
_cell_volume 2333.34(17)
_computing_cell_refinement 'SAINTPLUS (BrukerAXS, 1998)'
_computing_data_collection 'SMART (BrukerAXS, 1998)'
_computing_data_reduction 'SAINTPLUS (BrukerAXS, 1998)'
_computing_publication_material 'WINGX (Farrugia, 1999)'
_computing_structure_refinement 'SHELXL-97 (Sheldrick, 1997)'
_computing_structure_solution 'SHELXS (Sheldrick, 1997)'
_diffrn_ambient_temperature 298(2)
_diffrn_measured_fraction_theta_full 0.999
_diffrn_measured_fraction_theta_max 0.999
_diffrn_measurement_device_type 'APEX CCD'
_diffrn_measurement_method 'Omega scans'
_diffrn_radiation_monochromator graphite
_diffrn_radiation_source 'fine-focus sealed tube'
_diffrn_radiation_type MoK\a
_diffrn_radiation_wavelength 0.71073
_diffrn_reflns_av_R_equivalents 0.0377
_diffrn_reflns_av_sigmaI/netI 0.0350
_diffrn_reflns_limit_h_max 5
_diffrn_reflns_limit_h_min -10
_diffrn_reflns_limit_k_max 32
_diffrn_reflns_limit_k_min -32
_diffrn_reflns_limit_l_max 13
_diffrn_reflns_limit_l_min -12
_diffrn_reflns_number 17773
_diffrn_reflns_theta_full 26.37
_diffrn_reflns_theta_max 26.37
_diffrn_reflns_theta_min 2.09
_exptl_absorpt_coefficient_mu 13.916
_exptl_absorpt_correction_T_max 0.757
_exptl_absorpt_correction_T_min 0.382
_exptl_absorpt_correction_type multi-scan
_exptl_absorpt_process_details 'SADABS (Sheldrick, 2002)'
_exptl_crystal_colour yellow
_exptl_crystal_density_diffrn 2.597
_exptl_crystal_density_method 'not measured'
_exptl_crystal_description plate
_exptl_crystal_F_000 1656
_exptl_crystal_size_max 0.220
_exptl_crystal_size_mid 0.060
_exptl_crystal_size_min 0.020
_refine_diff_density_max 2.183
_refine_diff_density_min -1.251
_refine_diff_density_rms 0.179
_refine_ls_extinction_method none
_refine_ls_goodness_of_fit_ref 1.038
_refine_ls_hydrogen_treatment constr
_refine_ls_matrix_type full
_refine_ls_number_parameters 298
_refine_ls_number_reflns 4773
_refine_ls_number_restraints 0
_refine_ls_restrained_S_all 1.038
_refine_ls_R_factor_all 0.0378
_refine_ls_R_factor_gt 0.0301
_refine_ls_shift/su_max 0.005
_refine_ls_shift/su_mean 0.000
_refine_ls_structure_factor_coef Fsqd
_refine_ls_weighting_details 'calc w=1/[\s^2^(Fo^2^)+(0.0441P)^2^+1.8530P] where P=(Fo^2^+2Fc^2^)/3'
_refine_ls_weighting_scheme calc
_refine_ls_wR_factor_gt 0.0740
_refine_ls_wR_factor_ref 0.0782
_reflns_number_gt 4110
_reflns_number_total 4773
_reflns_threshold_expression >2sigma(I)
_cod_data_source_file cg060330gsup1.cif
_cod_data_source_block 14
_cod_original_sg_symbol_H-M 'P 21/c'
_cod_database_code 4508843

loop_
_symmetry_equiv_pos_as_xyz
'x, y, z'
'-x, y+1/2, -z+1/2'
'-x, -y, -z'
'x, -y-1/2, z-1/2'

loop_
_atom_site_label
_atom_site_type_symbol
_atom_site_fract_x
_atom_site_fract_y
_atom_site_fract_z
_atom_site_U_iso_or_equiv
_atom_site_adp_type
_atom_site_occupancy
_atom_site_symmetry_multiplicity
_atom_site_calc_flag
_atom_site_refinement_flags
U1 U 0.69396(2) 0.986423(8) 0.61704(2) 0.02693(8) Uani 1 1 d .
U2 U 0.59099(3) 1.129006(8) 0.53003(2) 0.03275(8) Uani 1 1 d .
O1 O 0.7960(6) 0.97314(19) 0.4941(4) 0.0440(11) Uani 1 1 d .
O2 O 0.6128(5) 0.99630(18) 0.7532(4) 0.0384(10) Uani 1 1 d .
O3 O 0.6330(6) 1.13810(19) 0.3770(4) 0.0456(12) Uani 1 1 d .
O4 O 0.5583(7) 1.12750(18) 0.6872(5) 0.0531(13) Uani 1 1 d .
O5 O 0.5392(5) 1.04866(16) 0.4980(4) 0.0348(10) Uani 1 1 d .
O6 O 0.8418(6) 1.0675(2) 0.6499(6) 0.0621(15) Uani 1 1 d .
O7 O 0.8735(6) 1.1464(3) 0.6065(6) 0.0699(17) Uani 1 1 d .
O8 O 0.3256(7) 1.1650(3) 0.4699(6) 0.0734(18) Uani 1 1 d .
O9 O 0.7136(6) 0.89798(19) 0.6638(6) 0.0565(14) Uani 1 1 d .
N1 N 0.9671(6) 0.9670(2) 0.7760(5) 0.0380(12) Uani 1 1 d .
N2 N 0.6033(7) 1.2273(2) 0.5640(5) 0.0423(13) Uani 1 1 d .
C1 C 0.9301(8) 1.1061(3) 0.6623(7) 0.0414(15) Uani 1 1 d .
C2 C 1.1001(8) 1.1051(3) 0.7394(7) 0.0416(16) Uani 1 1 d .
H2A H 1.1649 1.0838 0.6965 0.050 Uiso 1 1 calc R
H2B H 1.1019 1.0900 0.8221 0.050 Uiso 1 1 calc R
C3 C 1.1740(9) 1.1577(3) 0.7586(7) 0.0504(19) Uani 1 1 d .
H3A H 1.2880 1.1544 0.7985 0.061 Uiso 1 1 calc R
H3B H 1.1654 1.1735 0.6757 0.061 Uiso 1 1 calc R
C4 C 1.0965(11) 1.1925(3) 0.8398(9) 0.075(3) Uani 1 1 d .
H4A H 1.1448 1.1870 0.9296 0.090 Uiso 1 1 calc R
H4B H 0.9817 1.1854 0.8252 0.090 Uiso 1 1 calc R
C5 C 1.1238(13) 1.2489(4) 0.8021(11) 0.084(3) Uani 1 1 d .
H5A H 1.2380 1.2568 0.8292 0.101 Uiso 1 1 calc R
H5B H 1.0938 1.2519 0.7098 0.101 Uiso 1 1 calc R
C6 C 1.0340(11) 1.2859(3) 0.8563(10) 0.073(3) Uani 1 1 d .
H6A H 1.0579 1.2809 0.9481 0.088 Uiso 1 1 calc R
H6B H 0.9197 1.2792 0.8242 0.088 Uiso 1 1 calc R
C7 C 1.0658(8) 1.3405(3) 0.8303(8) 0.0508(18) Uani 1 1 d .
H7A H 0.9940 1.3615 0.8668 0.061 Uiso 1 1 calc R
H7B H 1.0380 1.3457 0.7386 0.061 Uiso 1 1 calc R
C8 C 0.2362(9) 1.1413(3) 0.3809(7) 0.0431(16) Uani 1 1 d .
C9 C 1.2534(8) 0.9564(3) 0.8033(7) 0.0432(16) Uani 1 1 d .
H9 H 1.3436 0.9591 0.7683 0.052 Uiso 1 1 calc R
C10 C 1.1033(8) 0.9697(3) 0.7324(6) 0.0453(17) Uani 1 1 d .
H10 H 1.0954 0.9813 0.6494 0.054 Uiso 1 1 calc R
C11 C 0.9835(8) 0.9499(3) 0.8950(6) 0.0466(18) Uani 1 1 d .
H11 H 0.8912 0.9474 0.9275 0.056 Uiso 1 1 calc R
C12 C 1.1286(8) 0.9359(3) 0.9721(6) 0.0459(17) Uani 1 1 d .
H12 H 1.1328 0.9243 1.0546 0.055 Uiso 1 1 calc R
C13 C 1.2696(7) 0.9389(2) 0.9273(6) 0.0341(14) Uani 1 1 d .
C14 C 1.4343(8) 0.9245(2) 1.0083(6) 0.0404(16) Uani 1 1 d .
H14A H 1.4999 0.9551 1.0264 0.048 Uiso 1 1 calc R
H14B H 1.4206 0.9110 1.0891 0.048 Uiso 1 1 calc R
C15 C 1.5233(8) 0.8858(3) 0.9463(7) 0.0392(15) Uani 1 1 d .
H15A H 1.5181 0.8970 0.8595 0.047 Uiso 1 1 calc R
H15B H 1.6362 0.8867 0.9910 0.047 Uiso 1 1 calc R
C16 C 0.5305(7) 1.3315(2) 0.5595(6) 0.0336(14) Uani 1 1 d .
C17 C 0.6275(9) 1.3109(3) 0.4860(7) 0.0469(17) Uani 1 1 d .
H17 H 0.6705 1.3318 0.4320 0.056 Uiso 1 1 calc R
C18 C 0.6613(9) 1.2595(3) 0.4922(8) 0.0512(19) Uani 1 1 d .
H18 H 0.7292 1.2469 0.4427 0.061 Uiso 1 1 calc R
C19 C 0.5094(11) 1.2467(3) 0.6363(7) 0.0522(19) Uani 1 1 d .
H19 H 0.4663 1.2249 0.6882 0.063 Uiso 1 1 calc R
C20 C 0.4743(10) 1.2978(3) 0.6365(7) 0.0502(18) Uani 1 1 d .
H20 H 0.4108 1.3099 0.6902 0.060 Uiso 1 1 calc R

loop_
_atom_site_aniso_label
_atom_site_aniso_U_11
_atom_site_aniso_U_22
_atom_site_aniso_U_33
_atom_site_aniso_U_23
_atom_site_aniso_U_13
_atom_site_aniso_U_12
U1 0.02876(13) 0.02155(13) 0.02979(13) -0.00026(8) 0.00517(9) -0.00110(8)
U2 0.03981(14) 0.02023(13) 0.03566(14) 0.00056(9) 0.00323(10) -0.00044(9)
O1 0.051(3) 0.048(3) 0.039(2) -0.002(2) 0.021(2) -0.002(2)
O2 0.037(2) 0.043(3) 0.037(2) -0.003(2) 0.0135(19) 0.002(2)
O3 0.052(3) 0.042(3) 0.043(3) 0.003(2) 0.009(2) -0.010(2)
O4 0.083(4) 0.038(3) 0.042(3) 0.002(2) 0.020(3) 0.004(3)
O5 0.034(2) 0.025(2) 0.040(2) 0.0011(19) -0.0033(18) -0.0017(18)
O6 0.046(3) 0.039(3) 0.099(4) -0.021(3) 0.012(3) -0.012(2)
O7 0.051(3) 0.075(4) 0.071(4) 0.026(3) -0.012(3) -0.006(3)
O8 0.053(3) 0.089(5) 0.067(4) -0.027(4) -0.011(3) 0.010(3)
O9 0.048(3) 0.032(3) 0.093(4) 0.018(3) 0.024(3) 0.006(2)
N1 0.033(3) 0.044(3) 0.037(3) 0.006(3) 0.008(2) 0.001(3)
N2 0.058(3) 0.024(3) 0.042(3) -0.001(2) 0.005(3) -0.003(3)
C1 0.038(3) 0.039(4) 0.045(4) -0.005(3) 0.003(3) -0.008(3)
C2 0.035(3) 0.040(4) 0.044(4) -0.004(3) -0.002(3) -0.006(3)
C3 0.043(4) 0.042(4) 0.059(4) 0.003(4) -0.003(3) -0.018(3)
C4 0.077(6) 0.051(5) 0.087(7) -0.020(5) -0.002(5) -0.008(5)
C5 0.088(7) 0.068(7) 0.104(8) -0.031(6) 0.035(6) -0.035(6)
C6 0.055(5) 0.051(5) 0.113(8) -0.001(5) 0.020(5) -0.015(4)
C7 0.034(3) 0.043(4) 0.071(5) -0.001(4) 0.002(3) -0.007(3)
C8 0.047(4) 0.037(4) 0.045(4) 0.005(3) 0.010(3) 0.007(3)
C9 0.035(3) 0.047(4) 0.049(4) 0.013(3) 0.012(3) 0.002(3)
C10 0.038(3) 0.062(5) 0.035(3) 0.017(3) 0.006(3) 0.000(4)
C11 0.036(3) 0.064(5) 0.041(4) 0.003(4) 0.012(3) 0.000(3)
C12 0.047(4) 0.057(5) 0.032(3) 0.003(3) 0.008(3) 0.005(4)
C13 0.036(3) 0.028(3) 0.036(3) -0.005(3) 0.003(3) 0.000(3)
C14 0.043(4) 0.025(3) 0.044(4) -0.002(3) -0.009(3) -0.001(3)
C15 0.036(3) 0.032(3) 0.046(4) 0.002(3) 0.002(3) -0.001(3)
C16 0.039(3) 0.024(3) 0.033(3) -0.004(3) -0.002(3) -0.006(3)
C17 0.054(4) 0.033(4) 0.061(4) 0.006(3) 0.028(4) -0.003(3)
C18 0.054(4) 0.037(4) 0.072(5) -0.008(4) 0.034(4) -0.002(3)
C19 0.089(6) 0.028(4) 0.045(4) -0.002(3) 0.027(4) -0.011(4)
C20 0.074(5) 0.040(4) 0.043(4) -0.010(3) 0.026(4) -0.003(4)

loop_
_atom_type_symbol
_atom_type_description
_atom_type_scat_dispersion_real
_atom_type_scat_dispersion_imag
_atom_type_scat_source
C C 0.0033 0.0016 'International Tables Vol C Tables 4.2.6.8 and 6.1.1.4'
H H 0.0000 0.0000 'International Tables Vol C Tables 4.2.6.8 and 6.1.1.4'
N N 0.0061 0.0033 'International Tables Vol C Tables 4.2.6.8 and 6.1.1.4'
O O 0.0106 0.0060 'International Tables Vol C Tables 4.2.6.8 and 6.1.1.4'
U U -9.6767 9.6646 'International Tables Vol C Tables 4.2.6.8 and 6.1.1.4'

loop_
_geom_angle_atom_site_label_1
_geom_angle_atom_site_label_2
_geom_angle_atom_site_label_3
_geom_angle
_geom_angle_site_symmetry_1
_geom_angle_site_symmetry_3
O1 U1 O2 172.9(2) . .
O1 U1 O5 91.61(19) . 3_676
O2 U1 O5 93.10(19) . 3_676
O1 U1 O5 92.3(2) . .
O2 U1 O5 94.34(19) . .
O5 U1 O5 70.59(17) 3_676 .
O1 U1 O9 86.7(2) . .
O2 U1 O9 89.4(2) . .
O5 U1 O9 74.34(16) 3_676 .
O5 U1 O9 144.87(17) . .
O1 U1 O6 87.5(2) . .
O2 U1 O6 92.1(2) . .
O5 U1 O6 141.43(17) 3_676 .
O5 U1 O6 70.92(17) . .
O9 U1 O6 143.93(19) . .
O1 U1 N1 86.4(2) . .
O2 U1 N1 86.69(19) . .
O5 U1 N1 144.47(17) 3_676 .
O5 U1 N1 144.91(16) . .
O9 U1 N1 70.13(19) . .
O6 U1 N1 73.99(19) . .
O1 U1 U1 92.37(16) . 3_676
O2 U1 U1 94.56(15) . 3_676
O5 U1 U1 35.45(10) 3_676 3_676
O5 U1 U1 35.13(10) . 3_676
O9 U1 U1 109.77(14) . 3_676
O6 U1 U1 106.03(14) . 3_676
N1 U1 U1 178.74(12) . 3_676
O1 U1 U2 97.52(16) . .
O2 U1 U2 87.12(15) . .
O5 U1 U2 97.89(10) 3_676 .
O5 U1 U2 27.94(10) . .
O9 U1 U2 171.32(12) . .
O6 U1 U2 44.28(13) . .
N1 U1 U2 117.56(13) . .
U1 U1 U2 62.641(7) 3_676 .
O1 U1 U2 84.85(16) . 3_676
O2 U1 U2 97.13(15) . 3_676
O5 U1 U2 25.84(10) 3_676 3_676
O5 U1 U2 95.77(10) . 3_676
O9 U1 U2 49.14(14) . 3_676
O6 U1 U2 164.41(15) . 3_676
N1 U1 U2 118.95(13) . 3_676
U1 U1 U2 60.830(7) 3_676 3_676
U2 U1 U2 123.471(6) . 3_676
O4 U2 O3 173.0(2) . .
O4 U2 O5 93.4(2) . .
O3 U2 O5 93.41(19) . .
O4 U2 O8 85.7(2) . .
O3 U2 O8 94.1(2) . .
O5 U2 O8 101.34(19) . .
O4 U2 O7 92.2(2) . .
O3 U2 O7 84.1(2) . .
O5 U2 O7 113.0(2) . .
O8 U2 O7 145.6(2) . .
O4 U2 N2 84.2(2) . .
O3 U2 N2 89.2(2) . .
O5 U2 N2 170.80(18) . .
O8 U2 N2 69.7(2) . .
O7 U2 N2 76.0(2) . .
O4 U2 O6 79.2(2) . .
O3 U2 O6 102.5(2) . .
O5 U2 O6 67.09(15) . .
O8 U2 O6 160.1(2) . .
O7 U2 O6 48.85(18) . .
N2 U2 O6 120.90(17) . .
O4 U2 C1 83.3(2) . .
O3 U2 C1 95.4(2) . .
O5 U2 C1 91.06(18) . .
O8 U2 C1 163.90(19) . .
O7 U2 C1 24.20(19) . .
N2 U2 C1 97.47(19) . .
O6 U2 C1 24.83(17) . .
O4 U2 U1 79.96(16) . .
O3 U2 U1 105.62(16) . .
O5 U2 U1 29.78(11) . .
O8 U2 U1 126.05(17) . .
O7 U2 U1 87.01(15) . .
N2 U2 U1 156.25(13) . .
O6 U2 U1 38.57(10) . .
C1 U2 U1 63.33(14) . .
O4 U2 U1 98.58(18) . 3_676
O3 U2 U1 88.06(15) . 3_676
O5 U2 U1 27.29(11) . 3_676
O8 U2 U1 75.06(15) . 3_676
O7 U2 U1 138.88(16) . 3_676
N2 U2 U1 144.31(13) . 3_676
O6 U2 U1 94.37(10) . 3_676
C1 U2 U1 118.22(14) . 3_676
U1 U2 U1 56.529(7) . 3_676
U2 O5 U1 126.88(19) . 3_676
U2 O5 U1 122.28(18) . .
U1 O5 U1 109.41(17) 3_676 .
C1 O6 U1 173.2(5) . .
C1 O6 U2 87.5(4) . .
U1 O6 U2 97.16(17) . .
C1 O7 U2 104.4(4) . .
C8 O8 U2 112.6(5) . .
C8 O9 U1 137.6(5) 3_676 .
C11 N1 C10 116.2(6) . .
C11 N1 U1 125.4(4) . .
C10 N1 U1 118.0(4) . .
C18 N2 C19 116.8(6) . .
C18 N2 U2 124.3(5) . .
C19 N2 U2 116.6(4) . .
O6 C1 O7 118.4(6) . .
O6 C1 C2 121.8(7) . .
O7 C1 C2 119.8(6) . .
O6 C1 U2 67.6(4) . .
O7 C1 U2 51.4(3) . .
C2 C1 U2 168.5(5) . .
C1 C2 C3 112.3(6) . .
C1 C2 H2A 109.2 . .
C3 C2 H2A 109.2 . .
C1 C2 H2B 109.2 . .
C3 C2 H2B 109.2 . .
H2A C2 H2B 107.9 . .
C4 C3 C2 114.1(7) . .
C4 C3 H3A 108.7 . .
C2 C3 H3A 108.7 . .
C4 C3 H3B 108.7 . .
C2 C3 H3B 108.7 . .
H3A C3 H3B 107.6 . .
C3 C4 C5 108.2(8) . .
C3 C4 H4A 110.1 . .
C5 C4 H4A 110.1 . .
C3 C4 H4B 110.1 . .
C5 C4 H4B 110.1 . .
H4A C4 H4B 108.4 . .
C6 C5 C4 114.2(8) . .
C6 C5 H5A 108.7 . .
C4 C5 H5A 108.7 . .
C6 C5 H5B 108.7 . .
C4 C5 H5B 108.7 . .
H5A C5 H5B 107.6 . .
C5 C6 C7 115.9(8) . .
C5 C6 H6A 108.3 . .
C7 C6 H6A 108.3 . .
C5 C6 H6B 108.3 . .
C7 C6 H6B 108.3 . .
H6A C6 H6B 107.4 . .
C6 C7 C8 115.9(7) . 4_686
C6 C7 H7A 108.3 . .
C8 C7 H7A 108.3 4_686 .
C6 C7 H7B 108.3 . .
C8 C7 H7B 108.3 4_686 .
H7A C7 H7B 107.4 . .
O8 C8 O9 120.3(7) . 3_676
O8 C8 C7 119.3(7) . 4_485
O9 C8 C7 120.5(7) 3_676 4_485
C10 C9 C13 119.7(6) . .
C10 C9 H9 120.2 . .
C13 C9 H9 120.2 . .
N1 C10 C9 123.8(6) . .
N1 C10 H10 118.1 . .
C9 C10 H10 118.1 . .
N1 C11 C12 123.7(6) . .
N1 C11 H11 118.2 . .
C12 C11 H11 118.2 . .
C11 C12 C13 120.1(6) . .
C11 C12 H12 119.9 . .
C13 C12 H12 119.9 . .
C9 C13 C12 116.5(6) . .
C9 C13 C14 120.8(6) . .
C12 C13 C14 122.7(6) . .
C15 C14 C13 113.8(5) . .
C15 C14 H14A 108.8 . .
C13 C14 H14A 108.8 . .
C15 C14 H14B 108.8 . .
C13 C14 H14B 108.8 . .
H14A C14 H14B 107.7 . .
C16 C15 C14 118.8(6) 2_746 .
C16 C15 H15A 107.6 2_746 .
C14 C15 H15A 107.6 . .
C16 C15 H15B 107.6 2_746 .
C14 C15 H15B 107.6 . .
H15A C15 H15B 107.1 . .
C20 C16 C17 115.5(6) . .
C20 C16 C15 119.7(6) . 2_756
C17 C16 C15 124.6(6) . 2_756
C16 C17 C18 120.1(7) . .
C16 C17 H17 119.9 . .
C18 C17 H17 119.9 . .
N2 C18 C17 123.8(7) . .
N2 C18 H18 118.1 . .
C17 C18 H18 118.1 . .
N2 C19 C20 122.0(7) . .
N2 C19 H19 119.0 . .
C20 C19 H19 119.0 . .
C16 C20 C19 121.6(7) . .
C16 C20 H20 119.2 . .
C19 C20 H20 119.2 . .

loop_
_geom_bond_atom_site_label_1
_geom_bond_atom_site_label_2
_geom_bond_distance
_geom_bond_site_symmetry_2
U1 O1 1.771(4) .
U1 O2 1.773(4) .
U1 O5 2.278(4) 3_676
U1 O5 2.296(4) .
U1 O9 2.373(5) .
U1 O6 2.455(5) .
U1 N1 2.601(5) .
U1 U1 3.7332(4) 3_676
U1 U2 3.9077(3) .
U1 U2 3.9748(3) 3_676
U2 O4 1.773(5) .
U2 O3 1.777(5) .
U2 O5 2.165(4) .
U2 O8 2.394(6) .
U2 O7 2.397(5) .
U2 N2 2.605(5) .
U2 O6 2.750(6) .
U2 C1 2.970(7) .
U2 U1 3.9748(3) 3_676
O5 U1 2.278(4) 3_676
O6 C1 1.248(8) .
O7 C1 1.257(9) .
O8 C8 1.244(9) .
O9 C8 1.253(9) 3_676
N1 C11 1.333(8) .
N1 C10 1.344(8) .
N2 C18 1.313(9) .
N2 C19 1.334(9) .
C1 C2 1.493(9) .
C2 C3 1.513(9) .
C2 H2A 0.9700 .
C2 H2B 0.9700 .
C3 C4 1.512(12) .
C3 H3A 0.9700 .
C3 H3B 0.9700 .
C4 C5 1.566(13) .
C4 H4A 0.9700 .
C4 H4B 0.9700 .
C5 C6 1.436(13) .
C5 H5A 0.9700 .
C5 H5B 0.9700 .
C6 C7 1.495(11) .
C6 H6A 0.9700 .
C6 H6B 0.9700 .
C7 C8 1.504(10) 4_686
C7 H7A 0.9700 .
C7 H7B 0.9700 .
C8 O9 1.253(9) 3_676
C8 C7 1.504(10) 4_485
C9 C10 1.374(9) .
C9 C13 1.386(9) .
C9 H9 0.9300 .
C10 H10 0.9300 .
C11 C12 1.371(9) .
C11 H11 0.9300 .
C12 C13 1.391(9) .
C12 H12 0.9300 .
C13 C14 1.519(8) .
C14 C15 1.508(9) .
C14 H14A 0.9700 .
C14 H14B 0.9700 .
C15 C16 1.494(9) 2_746
C15 H15A 0.9700 .
C15 H15B 0.9700 .
C16 C20 1.369(9) .
C16 C17 1.374(9) .
C16 C15 1.494(9) 2_756
C17 C18 1.378(10) .
C17 H17 0.9300 .
C18 H18 0.9300 .
C19 C20 1.376(10) .
C19 H19 0.9300 .
C20 H20 0.9300 .
